data_4060617
_journal_name_full Organometallics
_journal_paper_doi 10.1021/om050775m
_journal_year 2006
_chemical_formula_moiety ' C20 H21 Cl2 N3 Pd1 '
_chemical_formula_sum 'C20 H21 Cl2 N3 Pd'
_chemical_formula_weight 480.71
_space_group_IT_number 14
_symmetry_cell_setting monoclinic
_symmetry_space_group_name_Hall '-P 2yn'
_symmetry_space_group_name_H-M 'P 1 21/n 1'
_cell_angle_alpha 90
_cell_angle_beta 98.8095(8)
_cell_angle_gamma 90
_cell_formula_units_Z 4
_cell_length_a 10.2281(2)
_cell_length_b 16.4845(4)
_cell_length_c 11.6363(3)
_cell_measurement_temperature 150
_cell_volume 1938.79(8)
_diffrn_ambient_temperature 150
_exptl_crystal_density_diffrn 1.647
_cod_depositor_comments
;
The following automatic conversions were performed:
'_symmetry_cell_setting' value 'Monoclinic' changed to 'monoclinic'
according to '/home/saulius/struct/CIF-dictionaries/cif_core.dic'
dictionary named 'cif_core.dic' version 2.4.1 from 2010-06-29.

Automatic conversion script
Id: cif_fix_enum 1527 2010-12-29 10:47:43Z saulius 
;
_cod_original_sg_symbol_H-M 'P 21/n'
_cod_original_formula_sum 'C20 H21 Cl2 N3 Pd1'
_cod_database_code 4060617

loop_
_symmetry_equiv_pos_as_xyz
x,y,z
-x,-y,-z
-x+1/2,y+1/2,-z+1/2
x+1/2,-y+1/2,z+1/2

loop_
_atom_site_label
_atom_site_type_symbol
_atom_site_fract_x
_atom_site_fract_y
_atom_site_fract_z
_atom_site_U_iso_or_equiv
_atom_site_occupancy
_atom_site_adp_type
Pd1 Pd 0.14011(2) 0.458376(12) 0.384618(17) 0.0169 1.0000 Uani
Cl1 Cl 0.04967(7) 0.34810(4) 0.46920(6) 0.0274 1.0000 Uani
Cl2 Cl 0.03939(8) 0.40869(4) 0.20856(6) 0.0281 1.0000 Uani
C1 C 0.2055(3) 0.56929(16) 0.3417(2) 0.0180 1.0000 Uani
N1 N 0.2081(2) 0.62636(14) 0.25917(19) 0.0200 1.0000 Uani
C2 C 0.2681(3) 0.69724(17) 0.3075(3) 0.0241 1.0000 Uani
C3 C 0.3034(3) 0.68581(17) 0.4220(3) 0.0232 1.0000 Uani
N2 N 0.2647(2) 0.60730(13) 0.44283(19) 0.0188 1.0000 Uani
C4 C 0.2908(3) 0.56395(16) 0.5466(2) 0.0187 1.0000 Uani
N3 N 0.2475(2) 0.49106(14) 0.54123(19) 0.0186 1.0000 Uani
C5 C 0.3689(3) 0.60532(16) 0.6477(2) 0.0194 1.0000 Uani
C6 C 0.3072(3) 0.66307(18) 0.7075(3) 0.0257 1.0000 Uani
C7 C 0.3792(3) 0.7017(2) 0.8027(3) 0.0287 1.0000 Uani
C8 C 0.5113(3) 0.68276(19) 0.8362(2) 0.0274 1.0000 Uani
C9 C 0.5733(3) 0.6257(2) 0.7757(3) 0.0286 1.0000 Uani
C10 C 0.5016(3) 0.58624(17) 0.6809(3) 0.0240 1.0000 Uani
C11 C 0.1539(3) 0.61964(18) 0.1312(2) 0.0227 1.0000 Uani
C12 C 0.1817(4) 0.6985(2) 0.0693(3) 0.0356 1.0000 Uani
C13 C 0.0049(3) 0.60845(19) 0.1207(3) 0.0272 1.0000 Uani
C14 C 0.2236(3) 0.54998(19) 0.0798(3) 0.0289 1.0000 Uani
C15 C 0.2870(3) 0.43793(16) 0.6389(2) 0.0191 1.0000 Uani
C16 C 0.2598(3) 0.45744(18) 0.7494(2) 0.0249 1.0000 Uani
C17 C 0.3126(3) 0.4084(2) 0.8431(2) 0.0293 1.0000 Uani
C18 C 0.3879(3) 0.34136(19) 0.8265(3) 0.0265 1.0000 Uani
C19 C 0.4096(3) 0.32078(18) 0.7153(3) 0.0244 1.0000 Uani
C20 C 0.3595(3) 0.36957(16) 0.6213(2) 0.0219 1.0000 Uani
H21 H 0.2823 0.7480 0.2639 0.0284 1.0000 Uiso
H31 H 0.3482 0.7255 0.4801 0.0271 1.0000 Uiso
H61 H 0.2118 0.6767 0.6823 0.0305 1.0000 Uiso
H71 H 0.3357 0.7431 0.8470 0.0344 1.0000 Uiso
H81 H 0.5628 0.7107 0.9049 0.0322 1.0000 Uiso
H91 H 0.6691 0.6129 0.8001 0.0335 1.0000 Uiso
H101 H 0.5451 0.5446 0.6370 0.0285 1.0000 Uiso
H121 H 0.1458 0.6940 -0.0154 0.0426 1.0000 Uiso
H122 H 0.1381 0.7449 0.1038 0.0426 1.0000 Uiso
H123 H 0.2793 0.7080 0.0791 0.0426 1.0000 Uiso
H131 H -0.0341 0.6038 0.0367 0.0319 1.0000 Uiso
H132 H -0.0345 0.6562 0.1557 0.0319 1.0000 Uiso
H133 H -0.0145 0.5580 0.1627 0.0319 1.0000 Uiso
H141 H 0.1886 0.5449 -0.0050 0.0353 1.0000 Uiso
H142 H 0.3209 0.5609 0.0902 0.0353 1.0000 Uiso
H143 H 0.2071 0.4984 0.1204 0.0353 1.0000 Uiso
H161 H 0.2038 0.5055 0.7614 0.0305 1.0000 Uiso
H171 H 0.2955 0.4222 0.9232 0.0353 1.0000 Uiso
H181 H 0.4270 0.3075 0.8945 0.0313 1.0000 Uiso
H191 H 0.4613 0.2709 0.7028 0.0291 1.0000 Uiso
H201 H 0.3758 0.3552 0.5412 0.0262 1.0000 Uiso

loop_
_atom_site_aniso_label
_atom_site_aniso_U_11
_atom_site_aniso_U_22
_atom_site_aniso_U_33
_atom_site_aniso_U_23
_atom_site_aniso_U_13
_atom_site_aniso_U_12
Pd1 0.02026(10) 0.01441(10) 0.01550(10) 0.00024(8) 0.00066(7) -0.00052(9)
Cl1 0.0308(4) 0.0226(3) 0.0268(3) 0.0069(3) -0.0017(3) -0.0080(3)
Cl2 0.0384(4) 0.0244(3) 0.0189(3) -0.0014(3) -0.0039(3) -0.0068(3)
C1 0.0178(12) 0.0160(12) 0.0197(12) 0.0002(10) 0.0012(10) 0.0014(10)
N1 0.0221(11) 0.0186(11) 0.0191(11) 0.0036(9) 0.0026(9) 0.0002(9)
C2 0.0247(14) 0.0179(13) 0.0284(15) 0.0031(11) -0.0002(11) -0.0029(11)
C3 0.0247(14) 0.0167(13) 0.0264(14) 0.0017(11) -0.0016(11) -0.0007(11)
N2 0.0215(11) 0.0157(11) 0.0181(11) 0.0003(9) -0.0003(9) -0.0028(9)
C4 0.0182(12) 0.0184(13) 0.0186(12) 0.0017(10) 0.0007(10) 0.0025(10)
N3 0.0225(11) 0.0169(10) 0.0157(10) 0.0005(9) 0.0007(8) 0.0018(9)
C5 0.0205(13) 0.0170(13) 0.0194(12) 0.0002(10) -0.0009(10) -0.0007(10)
C6 0.0226(14) 0.0254(15) 0.0283(15) -0.0048(12) 0.0019(11) 0.0018(12)
C7 0.0308(16) 0.0318(16) 0.0234(14) -0.0077(13) 0.0043(12) -0.0040(13)
C8 0.0311(15) 0.0295(15) 0.0199(14) -0.0016(12) -0.0016(12) -0.0062(13)
C9 0.0229(14) 0.0335(16) 0.0273(15) 0.0047(13) -0.0032(11) 0.0005(13)
C10 0.0232(14) 0.0222(14) 0.0260(14) -0.0006(12) 0.0012(11) 0.0020(11)
C11 0.0293(15) 0.0227(14) 0.0159(12) 0.0048(11) 0.0025(11) 0.0003(12)
C12 0.057(2) 0.0271(16) 0.0221(15) 0.0083(12) 0.0044(14) -0.0058(15)
C13 0.0286(15) 0.0284(15) 0.0228(14) 0.0025(12) -0.0019(11) 0.0022(12)
C14 0.0340(16) 0.0299(16) 0.0244(14) -0.0003(13) 0.0096(12) 0.0027(13)
C15 0.0209(13) 0.0190(13) 0.0161(12) 0.0023(10) -0.0013(10) -0.0024(10)
C16 0.0302(14) 0.0237(13) 0.0223(13) 0.0003(12) 0.0086(11) 0.0033(13)
C17 0.0388(17) 0.0328(16) 0.0167(13) 0.0020(12) 0.0057(12) -0.0011(14)
C18 0.0283(15) 0.0275(15) 0.0225(14) 0.0039(12) 0.0000(11) -0.0021(12)
C19 0.0231(14) 0.0212(13) 0.0285(15) 0.0020(12) 0.0024(11) 0.0023(11)
C20 0.0267(13) 0.0178(12) 0.0211(13) -0.0016(11) 0.0032(10) 0.0031(12)

loop_
_geom_bond_atom_site_label_1
_geom_bond_site_symmetry_1
_geom_bond_atom_site_label_2
_geom_bond_site_symmetry_2
_geom_bond_distance
_geom_bond_publ_flag
Pd1 . Cl1 . 2.3255(7) yes
Pd1 . Cl2 . 2.2984(7) yes
Pd1 . C1 . 2.035(3) yes
Pd1 . N3 . 2.051(2) yes
C1 . N1 . 1.348(3) yes
C1 . N2 . 1.388(3) yes
N1 . C2 . 1.397(4) yes
N1 . C11 . 1.511(3) yes
C2 . C3 . 1.340(4) yes
C2 . H21 . 1.000 no
C3 . N2 . 1.386(3) yes
C3 . H31 . 1.000 no
N2 . C4 . 1.393(3) yes
C4 . N3 . 1.279(4) yes
C4 . C5 . 1.484(4) yes
N3 . C15 . 1.443(3) yes
C5 . C6 . 1.387(4) yes
C5 . C10 . 1.390(4) yes
C6 . C7 . 1.387(4) yes
C6 . H61 . 1.000 no
C7 . C8 . 1.384(4) yes
C7 . H71 . 1.000 no
C8 . C9 . 1.385(5) yes
C8 . H81 . 1.000 no
C9 . C10 . 1.388(4) yes
C9 . H91 . 1.000 no
C10 . H101 . 1.000 no
C11 . C12 . 1.533(4) yes
C11 . C13 . 1.521(4) yes
C11 . C14 . 1.522(4) yes
C12 . H121 . 1.000 no
C12 . H122 . 1.000 no
C12 . H123 . 1.000 no
C13 . H131 . 1.000 no
C13 . H132 . 1.000 no
C13 . H133 . 1.000 no
C14 . H141 . 1.000 no
C14 . H142 . 1.000 no
C14 . H143 . 1.000 no
C15 . C16 . 1.393(4) yes
C15 . C20 . 1.381(4) yes
C16 . C17 . 1.398(4) yes
C16 . H161 . 1.000 no
C17 . C18 . 1.378(4) yes
C17 . H171 . 1.000 no
C18 . C19 . 1.387(4) yes
C18 . H181 . 1.000 no
C19 . C20 . 1.391(4) yes
C19 . H191 . 1.000 no
C20 . H201 . 1.000 no
